data_4341503
loop_
_publ_author_name
'Rajasekharan-Nair, Rajeev'
'Moore, Dean'
'Kennedy, Alan R.'
'Reglinski, John'
'Spicer, Mark D.'

_publ_section_title
;
 The stability of mercaptobenzothiazole based soft scorpionate complexes.
;
_journal_issue 19
_journal_name_full 'Inorganic chemistry'
_journal_page_first 10276
_journal_page_last 10282
_journal_paper_doi 10.1021/ic5013236
_journal_volume 53
_journal_year 2014
_chemical_formula_sum 'C48 H38 B2 I3 N8 O2 S11 Sb'
_chemical_formula_weight 1635.71
_chemical_name_systematic
;
 ?
;
_space_group_IT_number 2
_symmetry_cell_setting triclinic
_symmetry_space_group_name_Hall '-P 1'
_symmetry_space_group_name_H-M 'P -1'
_atom_sites_solution_hydrogens geom
_atom_sites_solution_primary direct
_atom_sites_solution_secondary difmap
_audit_conform_dict_location ftp://ftp.iucr.org/pub/cif_core.dic
_audit_conform_dict_name cif_core.dic
_audit_conform_dict_version 2.4
_audit_creation_date 2014-06-03T16:03:40-00:00
_audit_creation_method 'WinGX routine CIF_UPDATE'
_cell_angle_alpha 88.715(5)
_cell_angle_beta 87.294(5)
_cell_angle_gamma 82.975(5)
_cell_formula_units_Z 4
_cell_length_a 10.979(5)
_cell_length_b 23.013(5)
_cell_length_c 25.042(5)
_cell_measurement_reflns_used 17582
_cell_measurement_temperature 123(2)
_cell_measurement_theta_max 29.2224
_cell_measurement_theta_min 2.9950
_cell_volume 6272(3)
_computing_structure_refinement 'SHELXL-97 (Sheldrick, 1997)'
_diffrn_ambient_temperature 123(2)
_diffrn_measured_fraction_theta_full 0.879
_diffrn_measured_fraction_theta_max 0.879
_diffrn_radiation_monochromator graphite
_diffrn_radiation_type MoK\a
_diffrn_radiation_wavelength 0.71073
_diffrn_reflns_av_R_equivalents 0.0558
_diffrn_reflns_av_unetI/netI 0.1148
_diffrn_reflns_limit_h_max 14
_diffrn_reflns_limit_h_min -14
_diffrn_reflns_limit_k_max 30
_diffrn_reflns_limit_k_min -31
_diffrn_reflns_limit_l_max 34
_diffrn_reflns_limit_l_min -33
_diffrn_reflns_number 59361
_diffrn_reflns_theta_full 29.29
_diffrn_reflns_theta_max 29.29
_diffrn_reflns_theta_min 3
_exptl_absorpt_coefficient_mu 2.325
_exptl_absorpt_correction_T_max 1.00000
_exptl_absorpt_correction_T_min 0.97614
_exptl_absorpt_correction_type multi-scan
_exptl_absorpt_process_details
;
        CrysAlisPro, Oxford Diffraction Ltd.,
        Version 1.171.34.40 (release 27-08-2010 CrysAlis171 .NET)
        (compiled Aug 27 2010,11:50:40)
        Empirical absorption correction using spherical harmonics,
 implemented in SCALE3 ABSPACK scaling algorithm.
;
_exptl_crystal_colour red
_exptl_crystal_density_diffrn 1.733
_exptl_crystal_density_method 'not measured'
_exptl_crystal_description plate
_exptl_crystal_F_000 3176
_exptl_crystal_size_max 0.20
_exptl_crystal_size_mid 0.12
_exptl_crystal_size_min 0.04
_refine_diff_density_max 3.11
_refine_diff_density_min -1.729
_refine_diff_density_rms 0.279
_refine_ls_extinction_method none
_refine_ls_goodness_of_fit_ref 1.129
_refine_ls_hydrogen_treatment mixed
_refine_ls_matrix_type full
_refine_ls_number_parameters 1359
_refine_ls_number_reflns 30101
_refine_ls_number_restraints 0
_refine_ls_restrained_S_all 1.129
_refine_ls_R_factor_all 0.1472
_refine_ls_R_factor_gt 0.1075
_refine_ls_shift/su_max 0.019
_refine_ls_shift/su_mean 0
_refine_ls_structure_factor_coef Fsqd
_refine_ls_weighting_details 'calc w=1/[\s^2^(Fo^2^)+(0.0448P)^2^+292.0258P] where P=(Fo^2^+2Fc^2^)/3'
_refine_ls_weighting_scheme calc
_refine_ls_wR_factor_gt 0.2534
_refine_ls_wR_factor_ref 0.2728
_reflns_number_gt 20795
_reflns_number_total 30101
_reflns_threshold_expression >2sigma(I)
_cod_data_source_file ic5013236_si_002.cif
_cod_data_source_block mds_sbwithcation
_cod_database_code 4341503

loop_
_symmetry_equiv_pos_as_xyz
'x, y, z'
'-x, -y, -z'

loop_
_atom_site_label
_atom_site_type_symbol
_atom_site_fract_x
_atom_site_fract_y
_atom_site_fract_z
_atom_site_U_iso_or_equiv
_atom_site_adp_type
_atom_site_occupancy
_atom_site_symmetry_multiplicity
_atom_site_calc_flag
_atom_site_refinement_flags
I4 I 0.62046(8) 0.84398(4) 0.04679(4) 0.0223(2) Uani 1 1 d .
I2 I 0.12458(8) 0.34619(4) 0.44529(4) 0.0247(2) Uani 1 1 d .
I3 I -0.03025(10) 0.23551(5) 0.32990(5) 0.0365(3) Uani 1 1 d .
I6 I 0.76632(15) 0.79611(5) 0.20142(5) 0.0501(4) Uani 1 1 d .
I5 I 0.42777(10) 0.72721(5) 0.15786(5) 0.0397(3) Uani 1 1 d .
I1 I 0.31729(13) 0.29959(5) 0.29310(5) 0.0441(3) Uani 1 1 d .
S11 S 0.8980(3) 0.73537(13) 0.05207(15) 0.0200(7) Uani 1 1 d .
S5 S 0.4023(3) 0.23746(14) 0.44904(15) 0.0213(7) Uani 1 1 d .
S9 S 0.7822(3) 0.63697(14) 0.16583(15) 0.0224(7) Uani 1 1 d .
S7 S 0.5982(3) 0.66368(15) 0.03645(16) 0.0255(8) Uani 1 1 d .
S3 S 0.3288(3) 0.14308(14) 0.33157(14) 0.0221(7) Uani 1 1 d .
S1 S 0.0987(3) 0.16176(15) 0.45464(15) 0.0235(7) Uani 1 1 d .
S12 S 1.1095(4) 0.69047(15) 0.11564(17) 0.0296(9) Uani 1 1 d .
S2 S 0.1519(4) 0.17809(16) 0.56593(15) 0.0282(8) Uani 1 1 d .
S10 S 0.6271(4) 0.54266(17) 0.15317(18) 0.0348(9) Uani 1 1 d .
S4 S 0.1806(4) 0.04478(17) 0.33713(18) 0.0360(10) Uani 1 1 d .
S6 S 0.6378(4) 0.19498(16) 0.3935(2) 0.0357(10) Uani 1 1 d .
S8 S 0.6925(5) 0.68259(18) -0.07353(18) 0.0397(11) Uani 1 1 d .
N1 N 0.3174(11) 0.1264(5) 0.5020(5) 0.019(2) Uani 1 1 d .
N2 N 0.3021(11) 0.0678(5) 0.4180(5) 0.020(2) Uani 1 1 d .
N4 N 0.8339(12) 0.6270(5) -0.0059(5) 0.023(3) Uani 1 1 d .
C23 C 0.9055(15) 0.6325(6) -0.0525(6) 0.026(3) Uani 1 1 d .
C30 C 0.7215(13) 0.5221(5) 0.0580(6) 0.021(3) Uani 1 1 d .
C29 C 0.7390(13) 0.5826(5) 0.1275(6) 0.020(3) Uani 1 1 d .
N5 N 0.7808(11) 0.5667(5) 0.0794(5) 0.022(3) Uani 1 1 d .
N3 N 0.4913(10) 0.1224(4) 0.4280(4) 0.016(2) Uani 1 1 d .
N6 N 0.9752(11) 0.6189(4) 0.0748(5) 0.021(2) Uani 1 1 d .
C17 C 0.5894(12) 0.0899(6) 0.4010(5) 0.019(3) Uani 1 1 d .
C37 C 1.0660(14) 0.5855(6) 0.1036(6) 0.023(3) Uani 1 1 d .
C16 C 0.6810(15) 0.1202(7) 0.3803(6) 0.029(3) Uani 1 1 d .
C15 C 0.5053(13) 0.1802(6) 0.4253(6) 0.021(3) Uani 1 1 d .
C3 C 0.3750(14) 0.1305(6) 0.5520(6) 0.024(3) Uani 1 1 d .
C8 C 0.2778(13) 0.0865(6) 0.3672(6) 0.024(3) Uani 1 1 d .
C36 C 0.9864(14) 0.6775(6) 0.0793(5) 0.021(3) Uani 1 1 d .
C10 C 0.2360(11) 0.0215(5) 0.4342(5) 0.017(3) Uani 1 1 d .
C2 C 0.2950(15) 0.1565(6) 0.5919(6) 0.024(3) Uani 1 1 d .
C9 C 0.1667(15) 0.0019(7) 0.3947(7) 0.032(4) Uani 1 1 d .
C38 C 1.1462(16) 0.6154(6) 0.1292(6) 0.031(4) Uani 1 1 d .
C22 C 0.7157(14) 0.6543(5) -0.0099(6) 0.027(4) Uani 1 1 d .
C31 C 0.6336(16) 0.5031(6) 0.0947(6) 0.030(3) Uani 1 1 d .
C24 C 0.8446(17) 0.6607(7) -0.0947(7) 0.039(4) Uani 1 1 d .
B2 B 0.8882(14) 0.5896(6) 0.0422(6) 0.019(3) Uani 1 1 d .
C1 C 0.1993(15) 0.1522(6) 0.5044(6) 0.028(3) Uani 1 1 d .
B1 B 0.3924(14) 0.0907(6) 0.4573(6) 0.016(3) Uani 1 1 d .
S22 S 0.5896(3) 1.10608(15) 0.05226(17) 0.0261(8) Uani 1 1 d .
S21 S 0.9052(3) 0.88592(14) 0.07482(16) 0.0225(7) Uani 1 1 d .
S16 S 0.0957(3) 0.60696(15) 0.44713(17) 0.0276(8) Uani 1 1 d .
S15 S 0.2240(3) 0.48825(14) 0.42970(18) 0.0278(8) Uani 1 1 d .
S20 S 0.7141(3) 0.98632(14) 0.06678(15) 0.0215(7) Uani 1 1 d .
S17 S 0.4165(3) 0.38800(14) 0.42011(17) 0.0256(8) Uani 1 1 d .
S19 S 0.9894(5) 1.1057(2) 0.22610(17) 0.0426(11) Uani 1 1 d .
S18 S 0.8127(5) 1.0336(2) 0.18339(17) 0.0402(10) Uani 1 1 d .
S13 S 0.3593(5) 0.5409(2) 0.3151(2) 0.0445(11) Uani 1 1 d .
S14 S 0.5520(5) 0.61303(19) 0.27757(17) 0.0387(10) Uani 1 1 d .
N11 N 0.9605(10) 0.9916(5) 0.0716(4) 0.016(2) Uani 1 1 d .
N7 N 0.5215(10) 0.5855(4) 0.3766(4) 0.017(2) Uani 1 1 d .
N8 N 0.3335(10) 0.5882(4) 0.4403(5) 0.017(2) Uani 1 1 d .
N9 N 0.4717(10) 0.4934(5) 0.4284(5) 0.020(2) Uani 1 1 d .
N12 N 0.8228(10) 1.0870(4) 0.0606(4) 0.015(2) Uani 1 1 d .
N10 N 0.9949(11) 1.0809(5) 0.1263(5) 0.021(2) Uani 1 1 d .
C74 C 1.1590(13) 0.8529(6) 0.0819(6) 0.023(3) Uani 1 1 d .
H74 H 1.1489 0.8125 0.0839 0.028 Uiso 1 1 calc R
C70 C 1.1741(13) 1.1331(6) 0.0923(6) 0.023(3) Uani 1 1 d .
H70 H 1.1708 1.1215 0.0563 0.028 Uiso 1 1 calc R
C71 C 0.8681(12) 0.9599(5) 0.0708(5) 0.014(2) Uani 1 1 d .
C58 C 0.5857(12) 0.4571(5) 0.4240(5) 0.016(3) Uani 1 1 d .
C44 C 0.6202(14) 0.6188(6) 0.3744(6) 0.025(3) Uani 1 1 d .
C64 C 0.9330(16) 1.0719(7) 0.1735(6) 0.030(3) Uani 1 1 d .
C60 C 0.6710(13) 0.3551(6) 0.4137(7) 0.028(3) Uani 1 1 d .
H60 H 0.6593 0.3154 0.4088 0.033 Uiso 1 1 calc R
C63 C 0.7023(13) 0.4744(6) 0.4246(6) 0.024(3) Uani 1 1 d .
H63 H 0.7139 0.5144 0.4279 0.029 Uiso 1 1 calc R
C72 C 1.0733(12) 0.9552(5) 0.0752(5) 0.016(3) Uani 1 1 d .
C84 C 0.8805(13) 1.1888(6) 0.0444(6) 0.020(3) Uani 1 1 d .
H84 H 0.9661 1.1779 0.0476 0.024 Uiso 1 1 calc R
C75 C 1.2727(14) 0.8710(7) 0.0832(7) 0.031(4) Uani 1 1 d .
H75 H 1.3427 0.8427 0.0863 0.037 Uiso 1 1 calc R
C39 C 1.2418(17) 0.5885(7) 0.1586(8) 0.044(5) Uani 1 1 d .
H39 H 1.2973 0.6106 0.1747 0.053 Uiso 1 1 calc R
C53 C 0.1320(14) 0.7221(6) 0.4706(6) 0.029(3) Uani 1 1 d .
H53 H 0.046 0.7333 0.4754 0.034 Uiso 1 1 calc R
C67 C 1.1829(17) 1.1702(7) 0.1980(7) 0.036(4) Uani 1 1 d .
H67 H 1.1852 1.1832 0.2336 0.043 Uiso 1 1 calc R
C56 C 0.3857(13) 0.6888(6) 0.4573(6) 0.020(3) Uani 1 1 d .
H56 H 0.4718 0.6776 0.4535 0.025 Uiso 1 1 calc R
C73 C 1.0583(13) 0.8956(6) 0.0775(6) 0.020(3) Uani 1 1 d .
C78 C 0.7215(12) 1.0611(6) 0.0622(6) 0.020(3) Uani 1 1 d .
C46 C 0.7413(17) 0.6743(7) 0.3115(7) 0.036(4) Uani 1 1 d .
H46 H 0.7615 0.6859 0.2759 0.044 Uiso 1 1 calc R
C82 C 0.7101(16) 1.2632(6) 0.0264(7) 0.032(4) Uani 1 1 d .
H82 H 0.682 1.303 0.0181 0.039 Uiso 1 1 calc R
C18 C 0.6031(14) 0.0289(6) 0.3929(6) 0.024(3) Uani 1 1 d .
H18 H 0.5419 0.0058 0.4062 0.029 Uiso 1 1 calc R
C55 C 0.3386(13) 0.7456(6) 0.4697(6) 0.024(3) Uani 1 1 d .
H55 H 0.3927 0.7743 0.4737 0.029 Uiso 1 1 calc R
C77 C 1.1903(12) 0.9731(6) 0.0767(6) 0.021(3) Uani 1 1 d .
H77 H 1.2016 1.0134 0.0755 0.026 Uiso 1 1 calc R
C21 C 0.7844(15) 0.0952(7) 0.3542(8) 0.043(5) Uani 1 1 d .
H21 H 0.8465 0.1183 0.3422 0.051 Uiso 1 1 calc R
C35 C 0.7380(16) 0.4973(6) 0.0082(7) 0.034(4) Uani 1 1 d .
H35 H 0.7964 0.5096 -0.0175 0.041 Uiso 1 1 calc R
C54 C 0.2101(14) 0.7613(6) 0.4766(7) 0.030(4) Uani 1 1 d .
H54 H 0.179 0.8003 0.4856 0.036 Uiso 1 1 calc R
C48 C 0.7807(14) 0.6707(6) 0.4046(7) 0.032(4) Uani 1 1 d .
H48 H 0.8275 0.6814 0.4329 0.038 Uiso 1 1 calc R
C43 C 0.4757(17) 0.5782(7) 0.3283(6) 0.036(4) Uani 1 1 d .
C50 C 0.2304(12) 0.5623(6) 0.4363(6) 0.022(3) Uani 1 1 d .
C51 C 0.3026(13) 0.6483(5) 0.4507(6) 0.018(3) Uani 1 1 d .
C47 C 0.8046(17) 0.6908(7) 0.3530(8) 0.041(4) Uani 1 1 d .
H47 H 0.8657 0.7164 0.3465 0.049 Uiso 1 1 calc R
C4 C 0.4962(15) 0.1097(6) 0.5619(6) 0.028(3) Uani 1 1 d .
H4 H 0.5516 0.092 0.535 0.034 Uiso 1 1 calc R
C62 C 0.8009(12) 0.4309(6) 0.4203(6) 0.021(3) Uani 1 1 d .
H62 H 0.8816 0.4416 0.4214 0.026 Uiso 1 1 calc R
C41 C 1.1677(18) 0.4968(7) 0.1419(7) 0.039(4) Uani 1 1 d .
H41 H 1.1727 0.4558 0.1486 0.047 Uiso 1 1 calc R
C66 C 1.0991(15) 1.1341(6) 0.1839(6) 0.028(3) Uani 1 1 d .
C11 C 0.2342(14) -0.0046(6) 0.4848(7) 0.027(3) Uani 1 1 d .
H11 H 0.2814 0.0083 0.512 0.032 Uiso 1 1 calc R
C79 C 0.7970(13) 1.1474(5) 0.0506(5) 0.017(3) Uani 1 1 d .
C83 C 0.8329(14) 1.2470(6) 0.0333(6) 0.027(3) Uani 1 1 d .
H83 H 0.8874 1.2761 0.0305 0.032 Uiso 1 1 calc R
C28 C 1.0313(16) 0.6124(6) -0.0595(7) 0.034(4) Uani 1 1 d .
H28 H 1.0759 0.5943 -0.0307 0.04 Uiso 1 1 calc R
C59 C 0.5714(13) 0.3981(6) 0.4201(6) 0.022(3) Uani 1 1 d .
C49 C 0.6887(13) 0.6348(6) 0.4153(6) 0.025(3) Uani 1 1 d .
H49 H 0.6732 0.6213 0.4508 0.03 Uiso 1 1 calc R
C69 C 1.2599(14) 1.1676(7) 0.1061(7) 0.029(3) Uani 1 1 d .
H69 H 1.3181 1.1789 0.0798 0.035 Uiso 1 1 calc R
C65 C 1.0900(13) 1.1148(6) 0.1318(6) 0.021(3) Uani 1 1 d .
C81 C 0.6274(14) 1.2233(6) 0.0311(6) 0.029(3) Uani 1 1 d .
H81 H 0.5421 1.2346 0.027 0.034 Uiso 1 1 calc R
C68 C 1.2626(16) 1.1863(7) 0.1587(7) 0.035(4) Uani 1 1 d .
H68 H 1.3218 1.2111 0.1673 0.042 Uiso 1 1 calc R
C57 C 0.3790(11) 0.4625(5) 0.4276(6) 0.016(3) Uani 1 1 d .
C61 C 0.7873(13) 0.3717(6) 0.4144(7) 0.031(4) Uani 1 1 d .
H61 H 0.8575 0.3432 0.411 0.037 Uiso 1 1 calc R
C52 C 0.1768(14) 0.6644(6) 0.4571(6) 0.025(3) Uani 1 1 d .
C6 C 0.4538(19) 0.1424(7) 0.6538(7) 0.043(5) Uani 1 1 d .
H6 H 0.4826 0.1467 0.6885 0.051 Uiso 1 1 calc R
C42 C 1.0758(16) 0.5239(6) 0.1108(7) 0.033(4) Uani 1 1 d .
H42 H 1.0205 0.5018 0.0946 0.04 Uiso 1 1 calc R
C80 C 0.6739(13) 1.1645(5) 0.0424(6) 0.022(3) Uani 1 1 d .
C32 C 0.5636(18) 0.4590(7) 0.0823(9) 0.046(5) Uani 1 1 d .
H32 H 0.504 0.4465 0.1074 0.056 Uiso 1 1 calc R
C45 C 0.6460(15) 0.6399(7) 0.3223(6) 0.029(3) Uani 1 1 d .
C19 C 0.7081(16) 0.0032(7) 0.3652(7) 0.037(4) Uani 1 1 d .
H19 H 0.718 -0.0379 0.3596 0.044 Uiso 1 1 calc R
C7 C 0.3292(18) 0.1624(7) 0.6420(7) 0.038(4) Uani 1 1 d .
H7 H 0.2726 0.1794 0.6689 0.046 Uiso 1 1 calc R
C76 C 1.2880(14) 0.9302(6) 0.0800(6) 0.027(3) Uani 1 1 d .
H76 H 1.3686 0.9411 0.0801 0.033 Uiso 1 1 calc R
C40 C 1.253(2) 0.5285(8) 0.1635(9) 0.054(6) Uani 1 1 d .
H40 H 1.3199 0.5084 0.1818 0.065 Uiso 1 1 calc R
C14 C 0.0934(18) -0.0435(8) 0.4054(9) 0.050(6) Uani 1 1 d .
H14 H 0.0455 -0.0562 0.3783 0.06 Uiso 1 1 calc R
C20 C 0.7986(17) 0.0360(7) 0.3454(9) 0.048(5) Uani 1 1 d .
H20 H 0.8692 0.0179 0.3262 0.058 Uiso 1 1 calc R
B3 B 0.4673(14) 0.5614(6) 0.4304(6) 0.017(3) Uani 1 1 d .
B4 B 0.9561(15) 1.0594(6) 0.0720(7) 0.022(3) Uani 1 1 d .
C27 C 1.0880(19) 0.6196(7) -0.1086(8) 0.045(5) Uani 1 1 d .
H27 H 1.1725 0.6054 -0.1141 0.054 Uiso 1 1 calc R
C26 C 1.024(2) 0.6475(8) -0.1512(8) 0.056(6) Uani 1 1 d .
H26 H 1.0637 0.6513 -0.1853 0.067 Uiso 1 1 calc R
C33 C 0.5828(19) 0.4345(7) 0.0338(10) 0.054(6) Uani 1 1 d .
H33 H 0.5378 0.4036 0.025 0.065 Uiso 1 1 calc R
C5 C 0.5312(18) 0.1167(7) 0.6137(7) 0.037(4) Uani 1 1 d .
H5 H 0.6134 0.1029 0.6221 0.044 Uiso 1 1 calc R
C25 C 0.903(2) 0.6690(8) -0.1428(8) 0.054(6) Uani 1 1 d .
H25 H 0.8599 0.6899 -0.1707 0.065 Uiso 1 1 calc R
C12 C 0.1640(15) -0.0489(7) 0.4949(7) 0.035(4) Uani 1 1 d .
H12 H 0.163 -0.0669 0.5293 0.042 Uiso 1 1 calc R
C13 C 0.0917(17) -0.0686(7) 0.4543(9) 0.049(5) Uani 1 1 d .
H13 H 0.0429 -0.0994 0.4619 0.059 Uiso 1 1 calc R
C34 C 0.6666(17) 0.4536(7) -0.0034(8) 0.039(4) Uani 1 1 d .
H34 H 0.6758 0.4365 -0.0378 0.047 Uiso 1 1 calc R
O1S O 0.5290(11) 0.9822(5) 0.8900(5) 0.037(3) Uani 1 1 d .
O2S O 0.0111(10) 0.4802(5) 0.6085(6) 0.038(3) Uani 1 1 d .
N1S N 0.5067(16) 0.9994(6) 0.8006(7) 0.044(4) Uani 1 1 d .
O3S O 0.993(2) 0.2141(7) 0.6619(7) 0.083(6) Uani 1 1 d .
N3S N 0.797(3) 0.2583(8) 0.6812(8) 0.077(7) Uani 1 1 d .
C3S C 0.450(2) 1.0595(8) 0.8094(10) 0.061(6) Uani 1 1 d .
H3S1 H 0.4436 1.0671 0.8479 0.091 Uiso 1 1 calc R
H3S2 H 0.3682 1.0648 0.795 0.091 Uiso 1 1 calc R
H3S3 H 0.5012 1.0867 0.7914 0.091 Uiso 1 1 calc R
C1S C 0.5384(19) 0.9676(8) 0.8438(10) 0.052(5) Uani 1 1 d .
H1S H 0.573 0.9283 0.8375 0.063 Uiso 1 1 calc R
N2S N 0.020(2) 0.4949(11) 0.6961(8) 0.097(9) Uani 1 1 d .
C7S C 0.881(3) 0.2166(10) 0.6609(8) 0.069(8) Uani 1 1 d .
H7S H 0.8505 0.1854 0.6437 0.082 Uiso 1 1 calc R
C4S C 0.043(2) 0.4654(9) 0.6520(11) 0.070(8) Uani 1 1 d .
H4S H 0.0912 0.4283 0.6549 0.084 Uiso 1 1 calc R
N4S N 1.121(2) 0.8729(12) 0.2393(10) 0.092(8) Uani 1 1 d .
C5S C -0.069(3) 0.5484(12) 0.6983(9) 0.094(11) Uani 1 1 d .
H5S1 H -0.0241 0.5828 0.6989 0.141 Uiso 1 1 calc R
H5S2 H -0.122 0.5473 0.7307 0.141 Uiso 1 1 calc R
H5S3 H -0.1187 0.5508 0.6668 0.141 Uiso 1 1 calc R
C10S C 1.251(4) 0.8789(12) 0.2477(14) 0.106(13) Uani 1 1 d .
H10S H 1.3187 0.8552 0.2311 0.127 Uiso 1 1 calc R
C2S C 0.506(3) 0.9805(13) 0.7468(10) 0.089(9) Uani 1 1 d .
H2S1 H 0.5608 0.9438 0.7425 0.133 Uiso 1 1 calc R
H2S2 H 0.5351 1.0105 0.7226 0.133 Uiso 1 1 calc R
H2S3 H 0.4226 0.9744 0.7383 0.133 Uiso 1 1 calc R
C12S C 1.074(6) 0.8244(12) 0.2088(11) 0.20(3) Uani 1 1 d .
H12A H 0.9836 0.8304 0.21 0.299 Uiso 1 1 calc R
H12B H 1.1017 0.7864 0.2253 0.299 Uiso 1 1 calc R
H12C H 1.1049 0.8252 0.1715 0.299 Uiso 1 1 calc R
C8S C 0.663(3) 0.2556(12) 0.6779(11) 0.081(8) Uani 1 1 d .
H8S1 H 0.63 0.2842 0.6511 0.121 Uiso 1 1 calc R
H8S2 H 0.6222 0.2647 0.7128 0.121 Uiso 1 1 calc R
H8S3 H 0.6495 0.2162 0.6676 0.121 Uiso 1 1 calc R
O4S O 1.261(3) 0.9168(12) 0.2776(15) 0.168(14) Uani 1 1 d .
C11S C 1.026(3) 0.9158(15) 0.2586(12) 0.113(14) Uani 1 1 d .
H11A H 0.9754 0.8982 0.2864 0.169 Uiso 1 1 calc R
H11B H 0.9744 0.9304 0.2291 0.169 Uiso 1 1 calc R
H11C H 1.062 0.9484 0.2737 0.169 Uiso 1 1 calc R
C9S C 0.835(4) 0.3056(11) 0.7086(14) 0.124(16) Uani 1 1 d .
H9S1 H 0.8488 0.2941 0.7459 0.186 Uiso 1 1 calc R
H9S2 H 0.7718 0.3394 0.7071 0.186 Uiso 1 1 calc R
H9S3 H 0.912 0.3161 0.6915 0.186 Uiso 1 1 calc R
C6S C 0.050(5) 0.471(2) 0.7490(13) 0.24(4) Uani 1 1 d .
H6S1 H 0.0948 0.4314 0.7453 0.359 Uiso 1 1 calc R
H6S2 H -0.0254 0.4688 0.7709 0.359 Uiso 1 1 calc R
H6S3 H 0.1021 0.496 0.7662 0.359 Uiso 1 1 calc R
Sb1 Sb 0.20328(8) 0.23926(4) 0.38100(4) 0.01820(19) Uani 1 1 d .
Sb2 Sb 0.67803(8) 0.73614(3) 0.11354(4) 0.01698(19) Uani 1 1 d .

loop_
_atom_site_aniso_label
_atom_site_aniso_U_11
_atom_site_aniso_U_22
_atom_site_aniso_U_33
_atom_site_aniso_U_23
_atom_site_aniso_U_13
_atom_site_aniso_U_12
I4 0.0174(4) 0.0157(4) 0.0338(5) 0.0043(3) -0.0071(4) -0.0005(3)
I2 0.0157(4) 0.0164(4) 0.0415(6) -0.0075(4) 0.0022(4) 0.0002(3)
I3 0.0288(6) 0.0339(5) 0.0472(7) -0.0109(5) -0.0153(5) 0.0011(4)
I6 0.0923(11) 0.0364(6) 0.0292(6) 0.0034(5) -0.0206(6) -0.0313(6)
I5 0.0250(5) 0.0390(6) 0.0525(7) 0.0154(5) 0.0072(5) 0.0001(4)
I1 0.0603(8) 0.0349(6) 0.0379(7) 0.0034(5) 0.0100(6) -0.0137(5)
S11 0.0175(16) 0.0107(13) 0.0309(19) 0.0008(12) -0.0001(14) 0.0015(12)
S5 0.0200(17) 0.0133(14) 0.0304(19) -0.0044(13) -0.0021(14) -0.0006(12)
S9 0.0284(19) 0.0144(14) 0.0252(18) -0.0008(13) -0.0088(15) -0.0024(13)
S7 0.0244(19) 0.0172(15) 0.035(2) -0.0031(14) -0.0113(15) -0.0001(13)
S3 0.0281(19) 0.0164(14) 0.0201(17) 0.0002(13) 0.0025(14) 0.0028(13)
S1 0.0196(17) 0.0203(15) 0.0291(19) -0.0003(14) -0.0014(14) 0.0028(13)
S12 0.030(2) 0.0161(15) 0.044(2) -0.0025(15) -0.0174(17) -0.0011(14)
S2 0.039(2) 0.0219(16) 0.0208(18) -0.0041(14) 0.0064(16) 0.0040(15)
S10 0.040(2) 0.0231(17) 0.043(2) -0.0004(17) 0.0012(19) -0.0135(17)
S4 0.046(3) 0.0268(18) 0.039(2) 0.0009(17) -0.023(2) -0.0104(17)
S6 0.030(2) 0.0156(16) 0.061(3) -0.0049(17) 0.0159(19) -0.0050(15)
S8 0.056(3) 0.0275(19) 0.031(2) 0.0030(16) -0.016(2) 0.0147(19)
N1 0.026(6) 0.012(5) 0.019(6) 0.001(4) 0.003(5) -0.001(4)
N2 0.023(6) 0.013(5) 0.025(6) -0.001(4) -0.011(5) 0.005(4)
N4 0.032(7) 0.012(5) 0.024(6) -0.003(4) -0.008(5) 0.003(5)
C23 0.036(9) 0.015(6) 0.026(8) -0.001(5) 0.004(6) 0.003(6)
C30 0.022(7) 0.010(5) 0.030(8) -0.008(5) -0.011(6) 0.002(5)
C29 0.022(7) 0.008(5) 0.032(8) 0.000(5) -0.010(6) -0.002(5)
N5 0.022(6) 0.010(5) 0.034(7) -0.009(5) -0.006(5) 0.003(4)
N3 0.018(6) 0.008(4) 0.023(6) -0.008(4) 0.000(4) 0.001(4)
N6 0.023(6) 0.009(5) 0.030(7) -0.004(4) 0.000(5) 0.001(4)
C17 0.017(7) 0.021(6) 0.019(7) -0.004(5) -0.001(5) -0.002(5)
C37 0.026(8) 0.021(6) 0.020(7) 0.000(5) -0.003(6) 0.003(6)
C16 0.031(8) 0.026(7) 0.030(8) -0.003(6) 0.011(6) -0.006(6)
C15 0.025(7) 0.016(6) 0.024(7) -0.002(5) 0.001(6) -0.003(5)
C3 0.029(8) 0.018(6) 0.026(8) -0.005(5) -0.006(6) -0.005(6)
C8 0.020(7) 0.024(7) 0.022(7) -0.005(6) -0.003(6) 0.019(6)
C36 0.032(8) 0.017(6) 0.013(6) 0.000(5) -0.004(6) -0.003(6)
C10 0.010(6) 0.015(6) 0.026(7) 0.000(5) -0.005(5) -0.003(5)
C2 0.036(9) 0.021(6) 0.016(7) -0.002(5) -0.007(6) -0.004(6)
C9 0.029(9) 0.026(7) 0.039(9) 0.006(7) -0.008(7) -0.002(6)
C38 0.041(10) 0.019(7) 0.030(8) 0.002(6) -0.009(7) 0.006(6)
C22 0.036(9) 0.009(5) 0.034(8) -0.013(5) -0.026(7) 0.011(5)
C31 0.044(10) 0.016(6) 0.032(8) -0.004(6) -0.006(7) -0.003(6)
C24 0.045(11) 0.028(8) 0.040(10) 0.001(7) 0.007(8) 0.009(7)
B2 0.019(8) 0.018(7) 0.023(8) -0.007(6) -0.006(6) -0.003(6)
C1 0.034(9) 0.014(6) 0.034(9) -0.005(6) 0.004(7) 0.007(6)
B1 0.022(8) 0.009(6) 0.018(7) 0.004(5) -0.005(6) 0.000(5)
S22 0.0178(17) 0.0167(15) 0.043(2) 0.0066(15) -0.0015(15) 0.0009(13)
S21 0.0169(17) 0.0134(14) 0.037(2) 0.0034(13) -0.0037(14) -0.0012(12)
S16 0.0162(17) 0.0162(15) 0.050(2) -0.0067(15) -0.0045(16) 0.0033(13)
S15 0.0165(17) 0.0115(14) 0.056(3) -0.0049(15) -0.0049(16) -0.0016(12)
S20 0.0171(16) 0.0123(14) 0.036(2) 0.0039(13) -0.0069(14) -0.0018(12)
S17 0.0161(17) 0.0111(14) 0.050(2) -0.0044(14) -0.0059(15) -0.0026(12)
S19 0.056(3) 0.058(3) 0.019(2) -0.0039(19) -0.0035(19) -0.028(2)
S18 0.046(3) 0.055(3) 0.025(2) -0.0003(19) 0.0040(18) -0.028(2)
S13 0.046(3) 0.052(3) 0.040(3) -0.001(2) -0.021(2) -0.018(2)
S14 0.058(3) 0.035(2) 0.023(2) 0.0041(17) -0.0022(19) -0.007(2)
N11 0.011(5) 0.017(5) 0.021(6) 0.003(4) -0.007(4) 0.000(4)
N7 0.021(6) 0.012(5) 0.019(6) -0.003(4) -0.004(5) -0.003(4)
N8 0.018(6) 0.009(5) 0.025(6) -0.008(4) -0.001(5) -0.003(4)
N9 0.012(5) 0.023(6) 0.024(6) 0.003(5) -0.003(4) -0.001(4)
N12 0.016(5) 0.009(4) 0.018(5) 0.003(4) 0.002(4) 0.000(4)
N10 0.022(6) 0.025(6) 0.015(6) 0.002(5) -0.004(5) -0.001(5)
C74 0.027(8) 0.011(6) 0.031(8) 0.001(5) 0.001(6) 0.001(5)
C70 0.017(7) 0.018(6) 0.035(8) -0.007(6) -0.002(6) -0.001(5)
C71 0.016(6) 0.008(5) 0.018(6) 0.005(4) -0.006(5) -0.002(4)
C58 0.015(6) 0.018(6) 0.014(6) 0.003(5) 0.005(5) 0.001(5)
C44 0.026(8) 0.015(6) 0.031(8) 0.007(6) 0.000(6) 0.005(5)
C64 0.045(10) 0.032(8) 0.015(7) -0.001(6) 0.000(7) -0.008(7)
C60 0.017(7) 0.013(6) 0.052(10) 0.003(6) 0.002(6) 0.002(5)
C63 0.022(7) 0.015(6) 0.034(8) 0.001(6) 0.002(6) 0.000(5)
C72 0.020(7) 0.016(6) 0.012(6) 0.007(5) -0.006(5) 0.000(5)
C84 0.022(7) 0.016(6) 0.024(7) 0.001(5) 0.004(5) -0.008(5)
C75 0.015(7) 0.035(8) 0.038(9) 0.004(7) -0.002(6) 0.013(6)
C39 0.045(11) 0.030(8) 0.056(12) -0.010(8) -0.034(9) 0.019(8)
C53 0.019(7) 0.024(7) 0.039(9) -0.005(6) -0.010(6) 0.016(6)
C67 0.049(11) 0.036(9) 0.027(8) -0.004(7) -0.011(8) -0.023(8)
C56 0.018(7) 0.016(6) 0.027(8) 0.000(5) -0.004(6) -0.001(5)
C73 0.020(7) 0.016(6) 0.024(7) 0.000(5) -0.004(5) -0.004(5)
C78 0.015(6) 0.016(6) 0.030(8) 0.008(5) -0.006(5) -0.002(5)
C46 0.053(11) 0.024(7) 0.031(9) 0.006(7) 0.010(8) -0.005(7)
C82 0.048(10) 0.011(6) 0.036(9) 0.007(6) -0.004(8) 0.005(6)
C18 0.032(8) 0.015(6) 0.024(7) 0.000(5) 0.007(6) 0.000(6)
C55 0.018(7) 0.017(6) 0.037(9) 0.003(6) -0.007(6) -0.002(5)
C77 0.015(7) 0.022(6) 0.027(8) -0.005(6) -0.006(5) -0.002(5)
C21 0.023(9) 0.028(8) 0.074(14) -0.003(8) 0.029(8) 0.001(7)
C35 0.034(9) 0.016(6) 0.052(11) -0.016(7) -0.020(8) 0.005(6)
C54 0.030(8) 0.008(6) 0.049(10) -0.006(6) -0.004(7) 0.006(5)
C48 0.024(8) 0.016(6) 0.054(11) -0.011(7) 0.015(7) -0.002(6)
C43 0.048(11) 0.039(9) 0.017(7) 0.006(6) -0.006(7) 0.007(8)
C50 0.013(6) 0.019(6) 0.032(8) 0.002(6) -0.004(6) 0.001(5)
C51 0.024(7) 0.004(5) 0.026(7) 0.000(5) 0.001(6) 0.002(5)
C47 0.045(11) 0.018(7) 0.058(12) -0.002(7) 0.022(9) -0.009(7)
C4 0.034(9) 0.022(7) 0.028(8) 0.001(6) -0.013(7) 0.002(6)
C62 0.013(6) 0.026(7) 0.026(7) 0.008(6) -0.002(5) -0.007(5)
C41 0.054(11) 0.022(7) 0.041(10) 0.002(7) -0.026(9) 0.007(7)
C66 0.037(9) 0.018(6) 0.028(8) 0.002(6) -0.007(7) -0.007(6)
C11 0.020(7) 0.022(7) 0.038(9) 0.004(6) -0.002(6) 0.002(6)
C79 0.025(7) 0.009(5) 0.017(6) 0.004(5) 0.000(5) 0.000(5)
C83 0.029(8) 0.024(7) 0.025(8) 0.007(6) 0.000(6) 0.000(6)
C28 0.043(10) 0.014(6) 0.041(10) -0.005(6) 0.014(8) 0.002(6)
C59 0.016(7) 0.018(6) 0.032(8) -0.007(6) -0.008(6) 0.001(5)
C49 0.021(7) 0.023(7) 0.031(8) -0.004(6) -0.001(6) -0.004(6)
C69 0.021(8) 0.028(7) 0.038(9) 0.000(7) -0.004(6) 0.000(6)
C65 0.021(7) 0.018(6) 0.025(7) 0.003(5) -0.011(6) -0.006(5)
C81 0.025(8) 0.018(6) 0.038(9) 0.004(6) 0.008(6) 0.014(6)
C68 0.030(9) 0.033(8) 0.043(10) -0.012(7) -0.007(7) -0.008(7)
C57 0.008(6) 0.006(5) 0.034(8) -0.005(5) -0.001(5) -0.001(4)
C61 0.011(7) 0.013(6) 0.067(12) -0.004(7) -0.004(7) 0.004(5)
C52 0.025(8) 0.016(6) 0.033(8) -0.001(6) -0.001(6) 0.003(6)
C6 0.062(13) 0.027(8) 0.036(10) -0.003(7) -0.013(9) 0.010(8)
C42 0.042(10) 0.015(6) 0.042(10) -0.008(6) -0.025(8) 0.009(6)
C80 0.026(8) 0.006(5) 0.036(8) 0.005(5) -0.003(6) -0.003(5)
C32 0.039(11) 0.023(8) 0.081(15) -0.007(9) -0.013(10) -0.016(7)
C45 0.036(9) 0.026(7) 0.025(8) -0.007(6) 0.009(7) -0.004(6)
C19 0.042(10) 0.017(7) 0.049(11) -0.002(7) -0.004(8) 0.011(7)
C7 0.058(12) 0.022(7) 0.030(9) -0.002(6) -0.007(8) 0.012(7)
C76 0.018(7) 0.026(7) 0.039(9) 0.002(6) -0.004(6) -0.004(6)
C40 0.069(14) 0.029(9) 0.064(14) 0.001(9) -0.044(12) 0.006(9)
C14 0.046(11) 0.031(9) 0.079(15) 0.004(9) -0.037(11) -0.015(8)
C20 0.036(10) 0.029(9) 0.072(14) 0.003(9) 0.022(9) 0.016(8)
B3 0.015(7) 0.013(6) 0.024(8) 0.000(5) -0.007(6) -0.004(5)
B4 0.025(8) 0.015(7) 0.025(8) -0.001(6) -0.012(7) 0.003(6)
C27 0.053(12) 0.030(8) 0.046(11) 0.001(8) 0.018(9) 0.010(8)
C26 0.091(18) 0.043(10) 0.027(10) 0.001(8) 0.020(10) 0.014(11)
C33 0.045(12) 0.020(8) 0.100(18) -0.019(9) -0.038(12) 0.000(8)
C5 0.048(11) 0.026(8) 0.038(10) 0.005(7) -0.021(8) -0.006(7)
C25 0.094(18) 0.032(9) 0.031(10) 0.013(8) 0.003(10) 0.011(10)
C12 0.032(9) 0.022(7) 0.049(11) 0.016(7) -0.001(8) 0.001(6)
C13 0.041(11) 0.029(8) 0.083(15) 0.028(9) -0.022(10) -0.024(8)
C34 0.040(10) 0.021(7) 0.059(12) -0.024(7) -0.013(9) -0.004(7)
O1S 0.038(7) 0.031(6) 0.044(7) -0.003(5) -0.006(6) -0.010(5)
O2S 0.024(6) 0.025(6) 0.066(9) 0.001(6) -0.011(6) -0.002(5)
N1S 0.058(11) 0.025(7) 0.047(10) -0.008(6) -0.001(8) 0.005(7)
O3S 0.117(16) 0.064(11) 0.070(12) -0.030(9) 0.053(12) -0.043(11)
N3S 0.14(2) 0.037(9) 0.047(11) -0.011(8) 0.046(13) -0.011(12)
C3S 0.071(16) 0.032(10) 0.076(16) -0.010(10) 0.004(12) 0.007(10)
C1S 0.046(12) 0.030(9) 0.080(17) -0.006(10) 0.000(11) -0.002(8)
N2S 0.12(2) 0.104(18) 0.043(12) 0.008(11) 0.012(12) 0.074(16)
C7S 0.13(3) 0.049(12) 0.028(11) 0.015(9) 0.028(13) -0.032(15)
C4S 0.070(16) 0.038(11) 0.085(18) 0.030(11) 0.042(13) 0.033(10)
N4S 0.089(19) 0.099(19) 0.080(17) 0.009(14) -0.003(14) 0.021(15)
C5S 0.13(3) 0.085(18) 0.042(13) -0.022(12) -0.008(14) 0.078(18)
C10S 0.17(4) 0.047(14) 0.11(3) -0.016(15) -0.07(3) -0.018(18)
C2S 0.12(3) 0.10(2) 0.051(15) -0.039(15) 0.020(15) -0.023(19)
C12S 0.53(9) 0.042(14) 0.033(14) -0.017(11) 0.06(3) -0.07(3)
C8S 0.12(3) 0.063(16) 0.058(16) -0.004(13) -0.004(16) 0.008(16)
O4S 0.17(3) 0.098(19) 0.25(4) -0.06(2) 0.04(3) -0.050(19)
C11S 0.10(2) 0.13(3) 0.073(19) 0.018(18) 0.019(17) 0.08(2)
C9S 0.19(4) 0.040(13) 0.14(3) -0.018(16) 0.10(3) -0.031(18)
C6S 0.29(6) 0.32(7) 0.044(19) 0.03(3) -0.01(3) 0.22(6)
Sb1 0.0175(4) 0.0125(4) 0.0243(5) -0.0015(3) -0.0028(3) 0.0003(3)
Sb2 0.0178(4) 0.0112(4) 0.0221(5) 0.0006(3) -0.0037(3) -0.0014(3)

loop_
_atom_type_symbol
_atom_type_description
_atom_type_scat_dispersion_real
_atom_type_scat_dispersion_imag
_atom_type_scat_source
C C 0.003 0.002 'International Tables Vol C Tables 4.2.6.8 and 6.1.1.4'
H H 0 0 'International Tables Vol C Tables 4.2.6.8 and 6.1.1.4'
B B 0.001 0.001 'International Tables Vol C Tables 4.2.6.8 and 6.1.1.4'
I I -0.474 1.812 'International Tables Vol C Tables 4.2.6.8 and 6.1.1.4'
N N 0.006 0.003 'International Tables Vol C Tables 4.2.6.8 and 6.1.1.4'
O O 0.011 0.006 'International Tables Vol C Tables 4.2.6.8 and 6.1.1.4'
S S 0.125 0.123 'International Tables Vol C Tables 4.2.6.8 and 6.1.1.4'
Sb Sb -0.587 1.546 'International Tables Vol C Tables 4.2.6.8 and 6.1.1.4'

loop_
_geom_angle_atom_site_label_1
_geom_angle_atom_site_label_2
_geom_angle_atom_site_label_3
_geom_angle
C36 S11 Sb2 101.8(5)
C15 S5 Sb1 103.4(5)
C29 S9 Sb2 101.5(4)
C22 S7 Sb2 104.7(5)
C8 S3 Sb1 102.6(5)
C1 S1 Sb1 104.2(6)
C36 S12 C38 91.4(7)
C1 S2 C2 92.4(7)
C29 S10 C31 90.8(8)
C8 S4 C9 91.7(8)
C15 S6 C16 91.3(7)
C22 S8 C24 92.5(8)
C1 N1 C3 111.6(12)
C1 N1 B1 130.9(12)
C3 N1 B1 117.3(11)
C8 N2 C10 111.9(12)
C8 N2 B1 128.5(12)
C10 N2 B1 119.7(11)
C22 N4 C23 112.6(12)
C22 N4 B2 127.4(13)
C23 N4 B2 119.9(12)
C24 C23 N4 115.2(14)
C24 C23 C28 119.2(15)
N4 C23 C28 125.6(14)
C35 C30 C31 119.3(14)
C35 C30 N5 129.3(15)
C31 C30 N5 111.3(12)
N5 C29 S10 113.5(10)
N5 C29 S9 128.1(11)
S10 C29 S9 118.4(9)
C29 N5 C30 113.9(13)
C29 N5 B2 130.3(11)
C30 N5 B2 115.8(11)
C15 N3 C17 110.2(12)
C15 N3 B1 130.4(11)
C17 N3 B1 119.4(10)
C36 N6 C37 109.7(12)
C36 N6 B2 129.4(12)
C37 N6 B2 120.8(11)
C16 C17 N3 116.5(12)
C16 C17 C18 117.3(13)
N3 C17 C18 126.2(13)
C38 C37 N6 117.0(12)
C38 C37 C42 118.2(13)
N6 C37 C42 124.7(13)
C21 C16 C17 124.1(15)
C21 C16 S6 128.1(13)
C17 C16 S6 107.8(11)
N3 C15 S6 114.1(10)
N3 C15 S5 126.9(11)
S6 C15 S5 119.0(8)
C4 C3 C2 121.5(14)
C4 C3 N1 125.5(13)
C2 C3 N1 113.0(13)
N2 C8 S3 129.3(12)
N2 C8 S4 112.5(11)
S3 C8 S4 118.2(8)
N6 C36 S11 127.8(11)
N6 C36 S12 113.3(10)
S11 C36 S12 118.8(8)
C11 C10 C9 119.6(13)
C11 C10 N2 125.9(12)
C9 C10 N2 114.4(13)
C7 C2 C3 122.5(15)
C7 C2 S2 128.0(13)
C3 C2 S2 109.6(10)
C10 C9 C14 120.9(16)
C10 C9 S4 109.4(11)
C14 C9 S4 129.6(14)
C37 C38 C39 123.8(14)
C37 C38 S12 108.5(11)
C39 C38 S12 127.7(14)
N4 C22 S7 130.5(11)
N4 C22 S8 110.9(12)
S7 C22 S8 118.6(8)
C32 C31 C30 121.5(16)
C32 C31 S10 128.1(15)
C30 C31 S10 110.3(11)
C25 C24 C23 121.6(18)
C25 C24 S8 129.6(16)
C23 C24 S8 108.7(13)
N6 B2 N4 115.0(12)
N6 B2 N5 111.2(12)
N4 B2 N5 110.8(11)
N1 C1 S1 128.4(12)
N1 C1 S2 113.3(12)
S1 C1 S2 118.3(9)
N3 B1 N1 114.7(10)
N3 B1 N2 112.6(11)
N1 B1 N2 109.4(11)
C78 S22 C80 89.7(7)
C71 S21 C73 89.7(6)
C50 S16 C52 89.8(7)
C50 S15 C57 100.4(6)
C71 S20 C78 101.0(6)
C57 S17 C59 88.9(6)
C64 S19 C66 91.4(8)
C43 S14 C45 91.7(8)
C71 N11 C72 110.8(10)
C71 N11 B4 128.4(11)
C72 N11 B4 120.7(11)
C43 N7 C44 113.6(13)
C43 N7 B3 123.9(13)
C44 N7 B3 122.4(11)
C50 N8 C51 110.0(11)
C50 N8 B3 128.2(11)
C51 N8 B3 121.6(11)
C57 N9 C58 111.3(11)
C57 N9 B3 127.9(11)
C58 N9 B3 120.7(11)
C78 N12 C79 111.2(11)
C78 N12 B4 128.2(11)
C79 N12 B4 120.4(11)
C64 N10 C65 112.5(12)
C64 N10 B4 123.1(13)
C65 N10 B4 124.3(12)
C75 C74 C73 117.9(13)
C69 C70 C65 119.8(14)
N11 C71 S21 116.2(9)
N11 C71 S20 126.5(9)
S21 C71 S20 117.3(7)
C63 C58 C59 120.2(12)
C63 C58 N9 127.2(12)
C59 C58 N9 112.5(12)
C49 C44 N7 129.5(14)
C49 C44 C45 118.1(14)
N7 C44 C45 112.3(13)
N10 C64 S18 126.9(12)
N10 C64 S19 112.6(12)
S18 C64 S19 120.5(9)
C61 C60 C59 118.2(13)
C62 C63 C58 117.1(12)
C77 C72 C73 120.5(12)
C77 C72 N11 127.0(12)
C73 C72 N11 112.5(12)
C79 C84 C83 117.6(13)
C74 C75 C76 121.3(13)
C40 C39 C38 117.3(17)
C54 C53 C52 120.0(14)
C68 C67 C66 117.2(15)
C55 C56 C51 117.9(13)
C74 C73 C72 121.0(13)
C74 C73 S21 128.2(11)
C72 C73 S21 110.8(10)
N12 C78 S22 115.4(9)
N12 C78 S20 126.1(10)
S22 C78 S20 118.2(8)
C47 C46 C45 118.9(16)
C81 C82 C83 121.3(13)
C19 C18 C17 118.7(14)
C56 C55 C54 120.3(13)
C76 C77 C72 117.3(13)
C16 C21 C20 119.4(16)
C30 C35 C34 118.1(18)
C53 C54 C55 121.1(12)
C47 C48 C49 120.7(17)
N7 C43 S13 127.2(13)
N7 C43 S14 112.1(13)
S13 C43 S14 120.6(9)
N8 C50 S16 115.3(10)
N8 C50 S15 126.0(10)
S16 C50 S15 118.2(8)
C52 C51 C56 121.1(12)
C52 C51 N8 112.9(12)
C56 C51 N8 125.9(12)
C46 C47 C48 120.5(16)
C5 C4 C3 115.6(15)
C63 C62 C61 123.0(13)
C42 C41 C40 121.2(15)
C67 C66 C65 123.6(15)
C67 C66 S19 126.8(13)
C65 C66 S19 109.5(11)
C12 C11 C10 119.3(15)
C80 C79 C84 119.3(11)
C80 C79 N12 112.7(11)
C84 C79 N12 127.8(12)
C82 C83 C84 122.0(14)
C27 C28 C23 118.4(17)
C60 C59 C58 122.1(13)
C60 C59 S17 126.6(11)
C58 C59 S17 111.2(10)
C44 C49 C48 120.2(15)
C70 C69 C68 120.3(16)
N10 C65 C66 113.9(13)
N10 C65 C70 129.0(13)
C66 C65 C70 117.1(13)
C82 C81 C80 117.3(14)
C67 C68 C69 122.0(15)
N9 C57 S17 116.0(9)
N9 C57 S15 127.5(9)
S17 C57 S15 116.4(7)
C60 C61 C62 119.2(12)
C51 C52 C53 119.6(13)
C51 C52 S16 111.9(10)
C53 C52 S16 128.5(12)
C5 C6 C7 118.6(16)
C41 C42 C37 118.5(15)
C79 C80 C81 122.3(13)
C79 C80 S22 110.8(9)
C81 C80 S22 126.7(12)
C33 C32 C31 118(2)
C46 C45 C44 121.4(15)
C46 C45 S14 128.3(13)
C44 C45 S14 110.1(12)
C20 C19 C18 121.6(14)
C2 C7 C6 117.9(16)
C77 C76 C75 122.1(14)
C39 C40 C41 120.7(16)
C13 C14 C9 119.5(17)
C21 C20 C19 118.9(16)
N8 B3 N9 108.7(11)
N8 B3 N7 110.4(11)
N9 B3 N7 110.0(11)
N10 B4 N11 111.5(11)
N10 B4 N12 110.2(11)
N11 B4 N12 108.4(11)
C28 C27 C26 121.4(19)
C25 C26 C27 119.1(18)
C32 C33 C34 121.2(16)
C6 C5 C4 123.9(17)
C24 C25 C26 120.1(18)
C11 C12 C13 121.1(16)
C14 C13 C12 119.7(15)
C33 C34 C35 121.6(17)
C1S N1S C2S 128.2(19)
C1S N1S C3S 116.7(17)
C2S N1S C3S 115(2)
C7S N3S C9S 120(3)
C7S N3S C8S 122(2)
C9S N3S C8S 118(2)
O1S C1S N1S 128.3(18)
C4S N2S C6S 124(3)
C4S N2S C5S 121(2)
C6S N2S C5S 113(2)
O3S C7S N3S 128(3)
O2S C4S N2S 127.0(18)
C11S N4S C10S 121(3)
C11S N4S C12S 113(3)
C10S N4S C12S 126(3)
O4S C10S N4S 112(4)
S3 Sb1 S5 87.83(11)
S3 Sb1 S1 88.25(11)
S5 Sb1 S1 88.13(11)
S3 Sb1 I1 81.85(8)
S5 Sb1 I1 95.46(9)
S1 Sb1 I1 169.33(8)
S3 Sb1 I3 96.74(9)
S5 Sb1 I3 168.66(9)
S1 Sb1 I3 81.67(8)
I1 Sb1 I3 95.45(5)
S3 Sb1 I2 166.41(9)
S5 Sb1 I2 79.06(7)
S1 Sb1 I2 94.80(8)
I1 Sb1 I2 95.75(4)
I3 Sb1 I2 96.80(4)
S9 Sb2 S11 88.11(11)
S9 Sb2 S7 88.68(10)
S11 Sb2 S7 87.86(11)
S9 Sb2 I6 83.73(8)
S11 Sb2 I6 93.78(9)
S7 Sb2 I6 172.18(8)
S9 Sb2 I5 94.62(9)
S11 Sb2 I5 168.00(9)
S7 Sb2 I5 80.54(9)
I6 Sb2 I5 98.13(5)
S9 Sb2 I4 167.55(9)
S11 Sb2 I4 79.60(7)
S7 Sb2 I4 92.82(8)
I6 Sb2 I4 95.00(4)
I5 Sb2 I4 97.82(4)

loop_
_geom_bond_atom_site_label_1
_geom_bond_atom_site_label_2
_geom_bond_distance
I4 Sb2 2.9802(13)
I2 Sb1 2.9867(13)
I3 Sb1 2.9305(17)
I6 Sb2 2.8901(15)
I5 Sb2 2.9434(18)
I1 Sb1 2.8928(16)
S11 C36 1.699(14)
S11 Sb2 2.801(4)
S5 C15 1.725(14)
S5 Sb1 2.829(4)
S9 C29 1.720(13)
S9 Sb2 2.757(3)
S7 C22 1.691(18)
S7 Sb2 2.818(4)
S3 C8 1.699(16)
S3 Sb1 2.747(3)
S1 C1 1.696(17)
S1 Sb1 2.838(4)
S12 C36 1.723(15)
S12 C38 1.755(14)
S2 C1 1.701(16)
S2 C2 1.741(15)
S10 C29 1.714(15)
S10 C31 1.735(16)
S4 C8 1.728(16)
S4 C9 1.739(17)
S6 C15 1.694(15)
S6 C16 1.762(15)
S8 C22 1.727(15)
S8 C24 1.745(19)
N1 C1 1.357(19)
N1 C3 1.439(18)
N1 B1 1.549(18)
N2 C8 1.361(18)
N2 C10 1.403(17)
N2 B1 1.572(18)
N4 C22 1.377(18)
N4 C23 1.39(2)
N4 B2 1.563(19)
C23 C24 1.38(2)
C23 C28 1.41(2)
C30 C35 1.38(2)
C30 C31 1.40(2)
C30 N5 1.410(16)
C29 N5 1.311(19)
N5 B2 1.60(2)
N3 C15 1.357(16)
N3 C17 1.391(17)
N3 B1 1.530(19)
N6 C36 1.377(16)
N6 C37 1.400(17)
N6 B2 1.514(18)
C17 C16 1.37(2)
C17 C18 1.410(18)
C37 C38 1.37(2)
C37 C42 1.415(19)
C16 C21 1.35(2)
C3 C4 1.39(2)
C3 C2 1.40(2)
C10 C11 1.39(2)
C10 C9 1.39(2)
C2 C7 1.34(2)
C9 C14 1.41(2)
C38 C39 1.39(2)
C31 C32 1.39(2)
C24 C25 1.36(3)
S22 C78 1.699(13)
S22 C80 1.730(14)
S21 C71 1.704(12)
S21 C73 1.727(14)
S16 C50 1.709(14)
S16 C52 1.710(15)
S15 C50 1.726(14)
S15 C57 1.731(13)
S20 C71 1.732(13)
S20 C78 1.734(13)
S17 C57 1.726(12)
S17 C59 1.744(14)
S19 C64 1.721(16)
S19 C66 1.742(17)
S18 C64 1.681(18)
S13 C43 1.67(2)
S14 C43 1.725(18)
S14 C45 1.732(17)
N11 C71 1.321(16)
N11 C72 1.412(16)
N11 B4 1.556(18)
N7 C43 1.353(19)
N7 C44 1.400(19)
N7 B3 1.566(19)
N8 C50 1.352(18)
N8 C51 1.410(14)
N8 B3 1.533(18)
N9 C57 1.312(17)
N9 C58 1.419(16)
N9 B3 1.563(17)
N12 C78 1.323(17)
N12 C79 1.405(14)
N12 B4 1.558(19)
N10 C64 1.360(19)
N10 C65 1.392(18)
N10 B4 1.553(19)
C74 C75 1.37(2)
C74 C73 1.392(18)
C70 C69 1.36(2)
C70 C65 1.41(2)
C58 C63 1.39(2)
C58 C59 1.391(18)
C44 C49 1.38(2)
C44 C45 1.41(2)
C60 C61 1.38(2)
C60 C59 1.388(18)
C63 C62 1.384(19)
C72 C77 1.398(19)
C72 C73 1.403(17)
C84 C79 1.402(18)
C84 C83 1.404(18)
C75 C76 1.39(2)
C39 C40 1.37(2)
C53 C54 1.33(2)
C53 C52 1.402(18)
C67 C68 1.36(2)
C67 C66 1.37(2)
C56 C55 1.382(18)
C56 C51 1.400(19)
C46 C47 1.36(3)
C46 C45 1.40(2)
C82 C81 1.37(2)
C82 C83 1.37(2)
C18 C19 1.39(2)
C55 C54 1.42(2)
C77 C76 1.372(19)
C21 C20 1.37(2)
C35 C34 1.39(2)
C48 C47 1.39(2)
C48 C49 1.39(2)
C51 C52 1.39(2)
C4 C5 1.39(2)
C62 C61 1.400(19)
C41 C42 1.38(2)
C41 C40 1.39(3)
C66 C65 1.40(2)
C11 C12 1.36(2)
C79 C80 1.384(19)
C28 C27 1.37(2)
C69 C68 1.40(2)
C81 C80 1.414(17)
C6 C5 1.38(3)
C6 C7 1.43(3)
C32 C33 1.35(3)
C19 C20 1.39(3)
C14 C13 1.34(3)
C27 C26 1.41(3)
C26 C25 1.36(3)
C33 C34 1.38(3)
C12 C13 1.43(3)
O1S C1S 1.21(2)
O2S C4S 1.19(3)
N1S C1S 1.33(3)
N1S C2S 1.42(3)
N1S C3S 1.46(2)
O3S C7S 1.22(3)
N3S C7S 1.34(3)
N3S C9S 1.42(4)
N3S C8S 1.48(4)
N2S C4S 1.31(3)
N2S C6S 1.46(3)
N2S C5S 1.47(3)
N4S C11S 1.42(3)
N4S C10S 1.47(4)
N4S C12S 1.52(4)
C10S O4S 1.18(3)
